data_9015326
loop_
_publ_author_name
'Ma, C.'
'Connolly, H. C.'
'Beckett, J. R.'
'Tschauner, O.'
'Rossman, G. R.'
'Kampf, A. R.'
'Zega, T. J.'
'Sweeney Smith, S. A.'
'Schrader, D. L.'

_publ_section_title
;
 Brearleyite, Ca12Al14O32Cl2, a new alteration mineral from the NWA 1934 meteorite
;
_journal_name_full 'American Mineralogist'
_journal_page_first 1199
_journal_page_last 1206
_journal_paper_doi 10.2138/am.2011.3755
_journal_volume 96
_journal_year 2011
_chemical_compound_source 'Northwest Africa 1934 CV3 carbonaceous chondrite'
_chemical_formula_sum 'Al7 Ca6.66 Cl1.11 O16'
_chemical_name_mineral Brearleyite
_space_group_IT_number 220
_symmetry_space_group_name_Hall 'I -4bd 2c 3'
_symmetry_space_group_name_H-M 'I -4 3 d'
_cell_angle_alpha 90
_cell_angle_beta 90
_cell_angle_gamma 90
_cell_length_a 11.98
_cell_length_b 11.98
_cell_length_c 11.98
_cell_formula_units_Z 4
_cell_volume 1719.374
_database_code_amcsd 0018484
_exptl_crystal_density_diffrn 2.902
_cod_original_formula_sum 'Ca6.66 Al7 O16 Cl1.11'
_cod_database_code 9015326

loop_
_space_group_symop_operation_xyz
x,y,z
1/2+x,1/2+y,1/2+z
1/2-z,x,-y
-z,1/2+x,1/2-y
1/2-y,z,-x
-y,1/2+z,1/2-x
1/2-x,y,-z
-x,1/2+y,1/2-z
1/4+x,3/4-z,1/4-y
3/4+x,1/4-z,3/4-y
1/4+z,3/4-y,1/4-x
3/4+z,1/4-y,3/4-x
1/4+y,3/4-x,1/4-z
3/4+y,1/4-x,3/4-z
1/4+x,1/4+z,1/4+y
3/4+x,3/4+z,3/4+y
1/4+z,1/4+y,1/4+x
3/4+z,3/4+y,3/4+x
1/4+y,1/4+x,1/4+z
3/4+y,3/4+x,3/4+z
-z,1/2-x,y
1/2-z,-x,1/2+y
-y,1/2-z,x
1/2-y,-z,1/2+x
-x,1/2-y,z
1/2-x,-y,1/2+z
1/2+z,1/2-x,-y
+z,-x,1/2-y
1/2+y,1/2-z,-x
+y,-z,1/2-x
1/2+x,1/2-y,-z
+x,-y,1/2-z
3/4-x,3/4+z,1/4-y
1/4-x,1/4+z,3/4-y
3/4-z,3/4+y,1/4-x
1/4-z,1/4+y,3/4-x
3/4-y,3/4+x,1/4-z
1/4-y,1/4+x,3/4-z
3/4-x,1/4-z,1/4+y
1/4-x,3/4-z,3/4+y
3/4-z,1/4-y,1/4+x
1/4-z,3/4-y,3/4+x
3/4-y,1/4-x,1/4+z
1/4-y,3/4-x,3/4+z
z,x,y
1/2+z,1/2+x,1/2+y
y,z,x
1/2+y,1/2+z,1/2+x

loop_
_atom_site_label
_atom_site_fract_x
_atom_site_fract_y
_atom_site_fract_z
_atom_site_occupancy
Ca1 0.61500 0.00000 0.25000 0.77000
Ca2 0.55500 0.00000 0.25000 0.34000
Al1 0.01300 0.01300 0.01300 1.00000
Al2 0.87500 0.00000 0.25000 1.00000
O1 0.79200 0.09500 0.30000 1.00000
O2 0.17000 0.17000 0.17000 1.00000
Cl 0.37500 0.00000 0.25000 0.37000

loop_
_cod_related_entry_id
_cod_related_entry_database
_cod_related_entry_code
1 AMCSD 0018484
